data_7115982
loop_
_publ_author_name
'David Schneider'
'Tatiana Spallek'
'Cacilia Maichle-Mossmer'
'Karl W. Tornroos'
'Reiner Anwander'

_publ_section_title
;
 Cerium tetrakis(diisopropylamide) -- a useful precursor for cerium(IV)
 chemistry
;
_journal_name_full Chem.Commun.
_journal_page_first 14763
_journal_paper_doi 10.1039/C4cc06228K
_journal_volume 50
_journal_year 2014
_chemical_formula_sum 'C28 H64 Ce Li N4 O'
_chemical_formula_weight 619.89
_chemical_name_systematic
;
 ?
;
_chemical_properties_physical 'Air-sensitive, Moisture-sensitive, Heat-sensitive, Oxygen-sensitive'
_space_group_crystal_system monoclinic
_space_group_IT_number 14
_space_group_name_Hall '-P 2ybc'
_space_group_name_H-M_alt 'P 1 21/c 1'
_symmetry_space_group_name_Hall '-P 2ybc'
_symmetry_space_group_name_H-M 'P 1 21/c 1'
_atom_sites_solution_hydrogens geom
_audit_creation_method SHELXL-2013
_cell_angle_alpha 90
_cell_angle_beta 95.5040(10)
_cell_angle_gamma 90
_cell_formula_units_Z 8
_cell_length_a 15.2249(3)
_cell_length_b 21.1556(4)
_cell_length_c 21.2628(4)
_cell_measurement_reflns_used 9549
_cell_measurement_temperature 100(2)
_cell_measurement_theta_max 59.19
_cell_measurement_theta_min 5.711
_cell_volume 6817.0(2)
_computing_cell_refinement SAINT
_computing_data_collection COSMO
_computing_data_reduction SAINT
_computing_structure_refinement 'SHELXL-2013 (Sheldrick, 2013)'
_computing_structure_solution 'SHELXS-97 (Sheldrick, 1990)'
_diffrn_ambient_temperature 100(2)
_diffrn_measured_fraction_theta_full 1.000
_diffrn_measured_fraction_theta_max 1.000
_diffrn_measurement_device_type 'SMART APEX II DUO'
_diffrn_measurement_method 'omega/phi scans'
_diffrn_radiation_monochromator multilayer
_diffrn_radiation_source 'Imus-focus sealed tube'
_diffrn_radiation_type MoK\a
_diffrn_radiation_wavelength 0.71073
_diffrn_reflns_av_R_equivalents 0.0785
_diffrn_reflns_av_unetI/netI 0.0254
_diffrn_reflns_Laue_measured_fraction_full 1.000
_diffrn_reflns_Laue_measured_fraction_max 1.000
_diffrn_reflns_limit_h_max 20
_diffrn_reflns_limit_h_min -20
_diffrn_reflns_limit_k_max 28
_diffrn_reflns_limit_k_min -28
_diffrn_reflns_limit_l_max 28
_diffrn_reflns_limit_l_min -28
_diffrn_reflns_number 239108
_diffrn_reflns_point_group_measured_fraction_full 1.000
_diffrn_reflns_point_group_measured_fraction_max 1.000
_diffrn_reflns_theta_full 25.242
_diffrn_reflns_theta_max 28.282
_diffrn_reflns_theta_min 1.361
_exptl_absorpt_coefficient_mu 1.358
_exptl_absorpt_correction_T_max 0.8294
_exptl_absorpt_correction_T_min 0.6816
_exptl_absorpt_correction_type numerical
_exptl_absorpt_process_details sadabs
_exptl_crystal_colour colourless
_exptl_crystal_density_diffrn 1.208
_exptl_crystal_description block
_exptl_crystal_F_000 2632
_exptl_crystal_size_max 0.384
_exptl_crystal_size_mid 0.232
_exptl_crystal_size_min 0.221
_refine_diff_density_max 1.454
_refine_diff_density_min -0.723
_refine_diff_density_rms 0.069
_refine_ls_extinction_method none
_refine_ls_goodness_of_fit_ref 1.044
_refine_ls_hydrogen_treatment constr
_refine_ls_matrix_type full
_refine_ls_number_parameters 715
_refine_ls_number_reflns 16918
_refine_ls_number_restraints 722
_refine_ls_restrained_S_all 1.025
_refine_ls_R_factor_all 0.0288
_refine_ls_R_factor_gt 0.0227
_refine_ls_shift/su_max 0.039
_refine_ls_shift/su_mean 0.001
_refine_ls_structure_factor_coef Fsqd
_refine_ls_weighting_details 'w=1/[\s^2^(Fo^2^)+(0.0273P)^2^+2.9871P] where P=(Fo^2^+2Fc^2^)/3'
_refine_ls_weighting_scheme calc
_refine_ls_wR_factor_gt 0.0562
_refine_ls_wR_factor_ref 0.0592
_reflns_Friedel_coverage 0.000
_reflns_number_gt 14544
_reflns_number_total 16918
_reflns_threshold_expression 'I > 2\s(I)'
_cod_data_source_file c4cc06228k2.cif
_cod_data_source_block neuts175
_cod_database_code 7115982
_shelx_space_group_comment
;
The symmetry employed for this shelxl refinement is uniquely defined
by the following loop, which should always be used as a source of
symmetry information in preference to the above space-group names.
They are only intended as comments.
;
_shelx_estimated_absorpt_t_min 0.624
_shelx_estimated_absorpt_t_max 0.753
_shelxl_version_number 2013-3

loop_
_space_group_symop_operation_xyz
'x, y, z'
'-x, y+1/2, -z+1/2'
'-x, -y, -z'
'x, -y-1/2, z-1/2'

loop_
_atom_site_label
_atom_site_type_symbol
_atom_site_fract_x
_atom_site_fract_y
_atom_site_fract_z
_atom_site_U_iso_or_equiv
_atom_site_adp_type
_atom_site_occupancy
_atom_site_site_symmetry_order
_atom_site_calc_flag
_atom_site_refinement_flags_posn
_atom_site_refinement_flags_adp
_atom_site_refinement_flags_occupancy
_atom_site_disorder_assembly
_atom_site_disorder_group
C1 C 0.35621(11) 0.23771(8) -0.08994(8) 0.0201(3) Uani 1 1 d . U . . .
H1 H 0.3908 0.2761 -0.0756 0.024 Uiso 1 1 calc R U . . .
C2 C 0.26064(12) 0.25326(9) -0.07870(11) 0.0300(4) Uani 1 1 d . U . . .
H2A H 0.2218 0.2190 -0.0954 0.045 Uiso 1 1 calc R U . . .
H2B H 0.2429 0.2928 -0.1003 0.045 Uiso 1 1 calc R U . . .
H2C H 0.2561 0.2579 -0.0333 0.045 Uiso 1 1 calc R U . . .
C3 C 0.36507(13) 0.23328(10) -0.16076(9) 0.0298(4) Uani 1 1 d . U . . .
H3A H 0.3303 0.1974 -0.1786 0.045 Uiso 1 1 calc R U . . .
H3B H 0.4272 0.2271 -0.1677 0.045 Uiso 1 1 calc R U . . .
H3C H 0.3434 0.2724 -0.1815 0.045 Uiso 1 1 calc R U . . .
C4 C 0.33776(11) 0.13411(8) -0.03735(8) 0.0209(3) Uani 1 1 d . U . . .
H4 H 0.2860 0.1528 -0.0184 0.025 Uiso 1 1 calc R U . . .
C01 C 0.48994(15) 0.09273(10) -0.20895(9) 0.0362(5) Uani 1 1 d . U . . .
H01A H 0.5176 0.1304 -0.2264 0.043 Uiso 1 1 calc R U . A 1
H01B H 0.4251 0.0982 -0.2142 0.043 Uiso 1 1 calc R U . A 1
C02 C 0.5161(2) 0.03378(13) -0.24224(11) 0.0377(7) Uani 0.868(6) 1 d . U P B 1
H02A H 0.4675 0.0026 -0.2461 0.045 Uiso 0.868(6) 1 calc R U P B 1
H02B H 0.5336 0.0436 -0.2848 0.045 Uiso 0.868(6) 1 calc R U P B 1
C02A C 0.5715(14) 0.0508(8) -0.2385(7) 0.035(3) Uani 0.132(6) 1 d . U P B 2
H02C H 0.5500 0.0315 -0.2795 0.042 Uiso 0.132(6) 1 calc R U P B 2
H02D H 0.6223 0.0785 -0.2449 0.042 Uiso 0.132(6) 1 calc R U P B 2
C03 C 0.59298(18) 0.01001(12) -0.19961(12) 0.0512(6) Uani 1 1 d . U . . .
H03A H 0.6479 0.0327 -0.2070 0.061 Uiso 1 1 calc R U . B 1
H03B H 0.6019 -0.0359 -0.2053 0.061 Uiso 1 1 calc R U . B 1
C04 C 0.56498(14) 0.02445(9) -0.13495(9) 0.0312(4) Uani 1 1 d . U . . .
H04A H 0.5245 -0.0085 -0.1216 0.037 Uiso 1 1 calc R U . . .
H04B H 0.6168 0.0273 -0.1032 0.037 Uiso 1 1 calc R U . . .
C05 C 0.09912(13) -0.18436(10) 0.54735(10) 0.0370(5) Uani 1 1 d . U . . .
H05A H 0.1601 -0.1917 0.5666 0.044 Uiso 1 1 calc R U . . .
H05B H 0.0992 -0.1471 0.5192 0.044 Uiso 1 1 calc R U . . .
C5 C 0.30320(12) 0.09421(9) -0.09482(9) 0.0294(4) Uani 1 1 d . U . . .
H5A H 0.3532 0.0769 -0.1151 0.044 Uiso 1 1 calc R U . . .
H5B H 0.2673 0.1208 -0.1250 0.044 Uiso 1 1 calc R U . . .
H5C H 0.2671 0.0594 -0.0810 0.044 Uiso 1 1 calc R U . . .
C06 C 0.06507(15) -0.24186(11) 0.51063(11) 0.0403(5) Uani 1 1 d . U . . .
H06A H 0.0968 -0.2805 0.5263 0.048 Uiso 1 1 calc R U . . .
H06B H 0.0716 -0.2369 0.4650 0.048 Uiso 1 1 calc R U . . .
C6 C 0.38718(12) 0.09143(9) 0.01176(9) 0.0279(4) Uani 1 1 d . U . . .
H6A H 0.4369 0.0714 -0.0065 0.042 Uiso 1 1 calc R U . . .
H6B H 0.3471 0.0587 0.0249 0.042 Uiso 1 1 calc R U . . .
H6C H 0.4093 0.1167 0.0486 0.042 Uiso 1 1 calc R U . . .
C07 C -0.03149(16) -0.24486(10) 0.52255(11) 0.0397(5) Uani 1 1 d . U . . .
H07A H -0.0681 -0.2170 0.4932 0.048 Uiso 1 1 calc R U . . .
H07B H -0.0545 -0.2886 0.5187 0.048 Uiso 1 1 calc R U . . .
C7 C 0.60423(11) 0.36779(8) 0.03794(8) 0.0206(3) Uani 1 1 d . U . . .
H7 H 0.6247 0.3265 0.0570 0.025 Uiso 1 1 calc R U . . .
C08 C -0.02824(14) -0.22146(10) 0.58960(10) 0.0335(5) Uani 1 1 d . U . . .
H08A H -0.0857 -0.2029 0.5980 0.040 Uiso 1 1 calc R U . . .
H08B H -0.0142 -0.2565 0.6197 0.040 Uiso 1 1 calc R U . . .
C8 C 0.58961(13) 0.41126(9) 0.09367(9) 0.0286(4) Uani 1 1 d . U . . .
H8A H 0.6449 0.4156 0.1210 0.043 Uiso 1 1 calc R U . . .
H8B H 0.5443 0.3930 0.1180 0.043 Uiso 1 1 calc R U . . .
H8C H 0.5703 0.4530 0.0777 0.043 Uiso 1 1 calc R U . . .
C9 C 0.68093(12) 0.39258(9) 0.00252(9) 0.0289(4) Uani 1 1 d . U . . .
H9A H 0.6650 0.4338 -0.0164 0.043 Uiso 1 1 calc R U . . .
H9B H 0.6927 0.3626 -0.0308 0.043 Uiso 1 1 calc R U . . .
H9C H 0.7339 0.3971 0.0322 0.043 Uiso 1 1 calc R U . . .
C10 C 0.48394(11) 0.40847(8) -0.03644(8) 0.0219(3) Uani 1 1 d . U . . .
H10 H 0.5166 0.4472 -0.0206 0.026 Uiso 1 1 calc R U . . .
C11 C 0.49040(13) 0.40379(9) -0.10757(9) 0.0305(4) Uani 1 1 d . U . . .
H11A H 0.4637 0.4414 -0.1285 0.046 Uiso 1 1 calc R U . . .
H11B H 0.4591 0.3659 -0.1241 0.046 Uiso 1 1 calc R U . . .
H11C H 0.5526 0.4011 -0.1157 0.046 Uiso 1 1 calc R U . . .
C12 C 0.38750(12) 0.41583(9) -0.02316(10) 0.0293(4) Uani 1 1 d . U . . .
H12A H 0.3547 0.3775 -0.0366 0.044 Uiso 1 1 calc R U . . .
H12B H 0.3616 0.4522 -0.0466 0.044 Uiso 1 1 calc R U . . .
H12C H 0.3844 0.4224 0.0222 0.044 Uiso 1 1 calc R U . . .
C13 C 0.67917(10) 0.20639(8) -0.05291(8) 0.0206(3) Uani 1 1 d . U . . .
H13 H 0.7174 0.2366 -0.0266 0.025 Uiso 1 1 calc R U . . .
C14 C 0.73844(12) 0.15474(10) -0.07691(10) 0.0324(4) Uani 1 1 d . U . . .
H14A H 0.7020 0.1242 -0.1023 0.049 Uiso 1 1 calc R U . . .
H14B H 0.7701 0.1331 -0.0408 0.049 Uiso 1 1 calc R U . . .
H14C H 0.7810 0.1740 -0.1029 0.049 Uiso 1 1 calc R U . . .
C15 C 0.63449(13) 0.24245(9) -0.10947(9) 0.0280(4) Uani 1 1 d . U . . .
H15A H 0.5969 0.2758 -0.0945 0.042 Uiso 1 1 calc R U . . .
H15B H 0.5983 0.2132 -0.1367 0.042 Uiso 1 1 calc R U . . .
H15C H 0.6796 0.2615 -0.1335 0.042 Uiso 1 1 calc R U . . .
C16 C 0.64056(11) 0.15440(8) 0.04602(8) 0.0199(3) Uani 1 1 d . U . . .
H16 H 0.5930 0.1636 0.0740 0.024 Uiso 1 1 calc R U . . .
C17 C 0.72451(12) 0.18261(9) 0.08046(9) 0.0269(4) Uani 1 1 d . U . . .
H17A H 0.7332 0.1654 0.1234 0.040 Uiso 1 1 calc R U . . .
H17B H 0.7187 0.2287 0.0824 0.040 Uiso 1 1 calc R U . . .
H17C H 0.7753 0.1717 0.0576 0.040 Uiso 1 1 calc R U . . .
C18 C 0.64716(12) 0.08187(8) 0.04466(9) 0.0283(4) Uani 1 1 d . U . . .
H18A H 0.6947 0.0693 0.0193 0.042 Uiso 1 1 calc R U . . .
H18B H 0.5911 0.0642 0.0260 0.042 Uiso 1 1 calc R U . . .
H18C H 0.6599 0.0659 0.0878 0.042 Uiso 1 1 calc R U . . .
C19 C 0.35954(13) 0.26882(11) 0.11451(11) 0.0354(5) Uani 1 1 d . U . . .
H19 H 0.3428 0.2728 0.0680 0.042 Uiso 1 1 calc R U . C 1
C20 C 0.2979(10) 0.2150(8) 0.1403(8) 0.047(3) Uani 0.56(4) 1 d . U P D 1
H20A H 0.3116 0.2104 0.1860 0.071 Uiso 0.56(4) 1 calc R U P D 1
H20B H 0.3086 0.1748 0.1194 0.071 Uiso 0.56(4) 1 calc R U P D 1
H20C H 0.2358 0.2270 0.1310 0.071 Uiso 0.56(4) 1 calc R U P D 1
C21 C 0.3434(11) 0.3362(10) 0.1451(11) 0.041(4) Uani 0.56(4) 1 d . U P D 1
H21A H 0.3432 0.3316 0.1910 0.061 Uiso 0.56(4) 1 calc R U P D 1
H21B H 0.2865 0.3531 0.1272 0.061 Uiso 0.56(4) 1 calc R U P D 1
H21C H 0.3907 0.3652 0.1359 0.061 Uiso 0.56(4) 1 calc R U P D 1
C20A C 0.2802(11) 0.2279(8) 0.1198(11) 0.044(3) Uani 0.44(4) 1 d . U P D 2
H20D H 0.2736 0.2198 0.1645 0.066 Uiso 0.44(4) 1 calc R U P D 2
H20E H 0.2878 0.1877 0.0981 0.066 Uiso 0.44(4) 1 calc R U P D 2
H20F H 0.2275 0.2495 0.1004 0.066 Uiso 0.44(4) 1 calc R U P D 2
C21A C 0.3438(11) 0.3278(13) 0.1476(13) 0.029(3) Uani 0.44(4) 1 d . U P D 2
H21D H 0.3553 0.3212 0.1933 0.044 Uiso 0.44(4) 1 calc R U P D 2
H21E H 0.2823 0.3409 0.1376 0.044 Uiso 0.44(4) 1 calc R U P D 2
H21F H 0.3832 0.3607 0.1342 0.044 Uiso 0.44(4) 1 calc R U P D 2
C22 C 0.48580(18) 0.23371(11) 0.18746(10) 0.0436(6) Uani 1 1 d . U . . .
H22 H 0.4474 0.2541 0.2173 0.052 Uiso 1 1 calc R U . E 1
C23 C 0.5064(12) 0.1669(10) 0.2084(10) 0.045(3) Uani 0.30(3) 1 d . U P F 1
H23A H 0.5476 0.1480 0.1811 0.068 Uiso 0.30(3) 1 calc R U P F 1
H23B H 0.4518 0.1421 0.2055 0.068 Uiso 0.30(3) 1 calc R U P F 1
H23C H 0.5331 0.1670 0.2522 0.068 Uiso 0.30(3) 1 calc R U P F 1
C24 C 0.5657(18) 0.2471(12) 0.2039(11) 0.041(3) Uani 0.30(3) 1 d . U P F 1
H24A H 0.6036 0.2242 0.1769 0.061 Uiso 0.30(3) 1 calc R U P F 1
H24B H 0.5806 0.2347 0.2480 0.061 Uiso 0.30(3) 1 calc R U P F 1
H24C H 0.5747 0.2927 0.1995 0.061 Uiso 0.30(3) 1 calc R U P F 1
C23A C 0.4738(15) 0.1611(5) 0.2008(6) 0.077(3) Uani 0.70(3) 1 d . U P F 2
H23D H 0.5084 0.1364 0.1730 0.115 Uiso 0.70(3) 1 calc R U P F 2
H23E H 0.4113 0.1498 0.1927 0.115 Uiso 0.70(3) 1 calc R U P F 2
H23F H 0.4942 0.1520 0.2450 0.115 Uiso 0.70(3) 1 calc R U P F 2
C24A C 0.5839(6) 0.2639(6) 0.1981(5) 0.0353(15) Uani 0.70(3) 1 d . U P F 2
H24D H 0.6081 0.2573 0.2419 0.053 Uiso 0.70(3) 1 calc R U P F 2
H24E H 0.5808 0.3094 0.1890 0.053 Uiso 0.70(3) 1 calc R U P F 2
H24F H 0.6221 0.2435 0.1696 0.053 Uiso 0.70(3) 1 calc R U P F 2
C50 C 0.05287(11) 0.01432(8) 0.88073(8) 0.0191(3) Uani 1 1 d . U . . .
H50 H 0.0893 0.0257 0.8457 0.023 Uiso 1 1 calc R U . . .
C51 C 0.11008(11) -0.03119(9) 0.92361(8) 0.0248(4) Uani 1 1 d . U . . .
H51A H 0.0776 -0.0442 0.9591 0.037 Uiso 1 1 calc R U . . .
H51B H 0.1648 -0.0099 0.9397 0.037 Uiso 1 1 calc R U . . .
H51C H 0.1243 -0.0686 0.8993 0.037 Uiso 1 1 calc R U . . .
C52 C 0.03841(13) 0.07631(9) 0.91556(8) 0.0273(4) Uani 1 1 d . U . . .
H52A H 0.0055 0.0678 0.9521 0.041 Uiso 1 1 calc R U . . .
H52B H 0.0048 0.1057 0.8869 0.041 Uiso 1 1 calc R U . . .
H52C H 0.0957 0.0951 0.9300 0.041 Uiso 1 1 calc R U . . .
C53 C -0.08813(11) -0.03661(9) 0.89542(8) 0.0214(3) Uani 1 1 d . U . . .
H53 H -0.0700 -0.0162 0.9371 0.026 Uiso 1 1 calc R U . . .
C54 C -0.18258(13) -0.01626(12) 0.87490(10) 0.0395(5) Uani 1 1 d . U . . .
H54A H -0.2213 -0.0301 0.9065 0.059 Uiso 1 1 calc R U . . .
H54B H -0.2020 -0.0355 0.8340 0.059 Uiso 1 1 calc R U . . .
H54C H -0.1851 0.0299 0.8710 0.059 Uiso 1 1 calc R U . . .
C55 C -0.08522(13) -0.10842(9) 0.90523(9) 0.0314(4) Uani 1 1 d . U . . .
H55A H -0.1041 -0.1296 0.8652 0.047 Uiso 1 1 calc R U . . .
H55B H -0.1249 -0.1202 0.9370 0.047 Uiso 1 1 calc R U . . .
H55C H -0.0249 -0.1213 0.9197 0.047 Uiso 1 1 calc R U . . .
C56 C -0.17152(11) -0.08958(9) 0.67100(8) 0.0234(4) Uani 1 1 d . U . . .
H56 H -0.1938 -0.1156 0.6335 0.028 Uiso 1 1 calc R U . . .
C57 C -0.14515(13) -0.13487(10) 0.72440(9) 0.0327(4) Uani 1 1 d . U . . .
H57A H -0.1028 -0.1656 0.7107 0.049 Uiso 1 1 calc R U . . .
H57B H -0.1976 -0.1571 0.7362 0.049 Uiso 1 1 calc R U . . .
H57C H -0.1180 -0.1113 0.7609 0.049 Uiso 1 1 calc R U . . .
C58 C -0.24741(12) -0.04790(10) 0.68754(10) 0.0320(4) Uani 1 1 d . U . . .
H58A H -0.2972 -0.0745 0.6970 0.048 Uiso 1 1 calc R U . . .
H58B H -0.2658 -0.0202 0.6517 0.048 Uiso 1 1 calc R U . . .
H58C H -0.2281 -0.0221 0.7246 0.048 Uiso 1 1 calc R U . . .
C59 C -0.11336(11) -0.02138(9) 0.59333(8) 0.0218(4) Uani 1 1 d . U . . .
H59 H -0.1654 0.0067 0.5972 0.026 Uiso 1 1 calc R U . . .
C60 C -0.03501(13) 0.02014(9) 0.58061(8) 0.0272(4) Uani 1 1 d . U . . .
H60A H -0.0227 0.0500 0.6155 0.041 Uiso 1 1 calc R U . . .
H60B H -0.0490 0.0435 0.5411 0.041 Uiso 1 1 calc R U . . .
H60C H 0.0169 -0.0065 0.5770 0.041 Uiso 1 1 calc R U . . .
C61 C -0.13470(13) -0.06493(10) 0.53625(9) 0.0332(4) Uani 1 1 d . U . . .
H61A H -0.1862 -0.0909 0.5430 0.050 Uiso 1 1 calc R U . . .
H61B H -0.0840 -0.0924 0.5312 0.050 Uiso 1 1 calc R U . . .
H61C H -0.1475 -0.0393 0.4981 0.050 Uiso 1 1 calc R U . . .
C62 C -0.11552(11) 0.12288(8) 0.72099(9) 0.0232(4) Uani 1 1 d . U . . .
H62 H -0.1441 0.0803 0.7213 0.028 Uiso 1 1 calc R U . . .
C63 C -0.15449(12) 0.15479(9) 0.65969(9) 0.0309(4) Uani 1 1 d . U . . .
H63A H -0.2190 0.1555 0.6585 0.046 Uiso 1 1 calc R U . . .
H63B H -0.1372 0.1310 0.6233 0.046 Uiso 1 1 calc R U . . .
H63C H -0.1322 0.1982 0.6581 0.046 Uiso 1 1 calc R U . . .
C64 C -0.14684(14) 0.15847(10) 0.77776(10) 0.0379(5) Uani 1 1 d . U . . .
H64A H -0.1272 0.1358 0.8168 0.057 Uiso 1 1 calc R U . . .
H64B H -0.2114 0.1611 0.7732 0.057 Uiso 1 1 calc R U . . .
H64C H -0.1219 0.2012 0.7795 0.057 Uiso 1 1 calc R U . . .
C65 C 0.03363(12) 0.16737(8) 0.72183(9) 0.0263(4) Uani 1 1 d . U . . .
H65 H -0.0021 0.2049 0.7324 0.032 Uiso 1 1 calc R U . . .
C66 C 0.11501(13) 0.16418(9) 0.76938(10) 0.0338(5) Uani 1 1 d . U . . .
H66A H 0.0967 0.1621 0.8123 0.051 Uiso 1 1 calc R U . . .
H66B H 0.1513 0.2019 0.7652 0.051 Uiso 1 1 calc R U . . .
H66C H 0.1494 0.1264 0.7612 0.051 Uiso 1 1 calc R U . . .
C67 C 0.06319(14) 0.17730(12) 0.65556(11) 0.0461(6) Uani 1 1 d . U . . .
H67A H 0.1014 0.1422 0.6453 0.069 Uiso 1 1 calc R U . . .
H67B H 0.0958 0.2172 0.6545 0.069 Uiso 1 1 calc R U . . .
H67C H 0.0113 0.1788 0.6246 0.069 Uiso 1 1 calc R U . . .
C68 C 0.17308(11) -0.01069(8) 0.69520(8) 0.0208(3) Uani 1 1 d . U . . .
H68 H 0.1344 0.0273 0.6875 0.025 Uiso 1 1 calc R U . . .
C69 C 0.21103(13) -0.02370(10) 0.63188(9) 0.0305(4) Uani 1 1 d . U . . .
H69A H 0.2573 -0.0560 0.6380 0.046 Uiso 1 1 calc R U . . .
H69B H 0.2361 0.0153 0.6164 0.046 Uiso 1 1 calc R U . . .
H69C H 0.1638 -0.0388 0.6009 0.046 Uiso 1 1 calc R U . . .
C70 C 0.24808(12) 0.01057(9) 0.74419(9) 0.0285(4) Uani 1 1 d . U . . .
H70A H 0.2240 0.0202 0.7842 0.043 Uiso 1 1 calc R U . . .
H70B H 0.2763 0.0484 0.7288 0.043 Uiso 1 1 calc R U . . .
H70C H 0.2918 -0.0234 0.7508 0.043 Uiso 1 1 calc R U . . .
C71 C 0.15961(11) -0.11037(8) 0.75575(8) 0.0194(3) Uani 1 1 d . U . . .
H71 H 0.1934 -0.0898 0.7929 0.023 Uiso 1 1 calc R U . . .
C72 C 0.22379(12) -0.15210(9) 0.72252(9) 0.0289(4) Uani 1 1 d . U . . .
H72A H 0.2456 -0.1863 0.7509 0.043 Uiso 1 1 calc R U . . .
H72B H 0.2736 -0.1264 0.7114 0.043 Uiso 1 1 calc R U . . .
H72C H 0.1930 -0.1702 0.6841 0.043 Uiso 1 1 calc R U . . .
C73 C 0.08918(12) -0.15296(8) 0.78021(9) 0.0254(4) Uani 1 1 d . U . . .
H73A H 0.0487 -0.1273 0.8027 0.038 Uiso 1 1 calc R U . . .
H73B H 0.1176 -0.1846 0.8091 0.038 Uiso 1 1 calc R U . . .
H73C H 0.0562 -0.1744 0.7445 0.038 Uiso 1 1 calc R U . . .
N1 N 0.39700(8) 0.18577(6) -0.05181(6) 0.0158(3) Uani 1 1 d . U . . .
N2 N 0.52403(9) 0.35383(6) -0.00233(7) 0.0183(3) Uani 1 1 d . U . . .
N3 N 0.61000(8) 0.18342(6) -0.01490(6) 0.0156(3) Uani 1 1 d . U . . .
N4 N 0.45038(11) 0.24644(7) 0.12266(8) 0.0264(3) Uani 1 1 d . U . . .
N5 N -0.02797(9) -0.01412(7) 0.85008(6) 0.0173(3) Uani 1 1 d . U . . .
N6 N -0.09347(9) -0.05467(6) 0.65373(6) 0.0173(3) Uani 1 1 d . U . . .
N7 N -0.02084(9) 0.11072(6) 0.72613(6) 0.0177(3) Uani 1 1 d . U . . .
N8 N 0.11500(9) -0.06048(6) 0.71642(6) 0.0168(3) Uani 1 1 d . U . . .
O1 O 0.52069(8) 0.08461(6) -0.14281(5) 0.0227(3) Uani 1 1 d . U . . .
O2 O 0.04050(8) -0.17401(6) 0.59589(6) 0.0237(3) Uani 1 1 d . U . . .
Li1 Li 0.51154(18) 0.14420(13) -0.07538(13) 0.0193(6) Uani 1 1 d . U . . .
Li3 Li 0.02566(19) -0.10186(14) 0.64937(14) 0.0228(6) Uani 1 1 d . U . . .
Ce1 Ce 0.49339(2) 0.24969(2) 0.02084(2) 0.01287(3) Uani 1 1 d . U . . .
Ce2 Ce -0.01087(2) 0.00235(2) 0.74391(2) 0.01364(3) Uani 1 1 d . U . . .

loop_
_atom_site_aniso_label
_atom_site_aniso_U_11
_atom_site_aniso_U_22
_atom_site_aniso_U_33
_atom_site_aniso_U_23
_atom_site_aniso_U_13
_atom_site_aniso_U_12
C1 0.0160(8) 0.0202(8) 0.0233(9) 0.0017(7) -0.0017(6) 0.0009(6)
C2 0.0185(9) 0.0304(11) 0.0403(12) 0.0022(8) -0.0012(8) 0.0071(7)
C3 0.0322(10) 0.0326(10) 0.0233(9) 0.0063(8) -0.0044(8) 0.0015(8)
C4 0.0149(8) 0.0191(8) 0.0292(9) 0.0028(7) 0.0045(7) -0.0010(6)
C01 0.0534(13) 0.0331(11) 0.0207(9) -0.0013(8) -0.0039(9) 0.0095(10)
C02 0.0471(17) 0.0418(14) 0.0246(11) -0.0095(10) 0.0060(10) 0.0003(12)
C02A 0.042(5) 0.037(5) 0.028(4) -0.007(3) 0.008(4) 0.002(4)
C03 0.0570(16) 0.0482(14) 0.0496(14) -0.0139(12) 0.0111(12) 0.0199(12)
C04 0.0396(11) 0.0214(9) 0.0319(10) 0.0007(8) -0.0005(8) 0.0083(8)
C05 0.0298(10) 0.0420(12) 0.0422(12) -0.0095(10) 0.0196(9) 0.0000(9)
C5 0.0209(9) 0.0255(10) 0.0408(11) -0.0015(8) -0.0015(8) -0.0075(7)
C06 0.0376(12) 0.0549(14) 0.0281(11) -0.0150(10) 0.0021(9) 0.0146(10)
C6 0.0282(9) 0.0221(9) 0.0339(10) 0.0094(8) 0.0047(8) -0.0024(7)
C07 0.0442(12) 0.0380(13) 0.0366(12) -0.0148(9) 0.0024(10) -0.0065(9)
C7 0.0193(8) 0.0158(8) 0.0264(9) 0.0002(7) 0.0002(7) -0.0019(6)
C08 0.0357(11) 0.0325(11) 0.0339(11) -0.0090(9) 0.0117(9) -0.0146(9)
C8 0.0316(10) 0.0250(10) 0.0287(10) -0.0047(8) 0.0004(8) -0.0053(8)
C9 0.0218(9) 0.0286(10) 0.0365(11) -0.0023(8) 0.0039(8) -0.0070(7)
C10 0.0227(8) 0.0133(8) 0.0294(9) 0.0025(7) 0.0004(7) 0.0001(6)
C11 0.0355(11) 0.0263(10) 0.0294(10) 0.0083(8) 0.0015(8) 0.0023(8)
C12 0.0253(9) 0.0184(9) 0.0443(12) 0.0044(8) 0.0032(8) 0.0052(7)
C13 0.0153(8) 0.0258(9) 0.0213(8) -0.0044(7) 0.0050(6) -0.0041(6)
C14 0.0213(9) 0.0414(12) 0.0362(11) -0.0143(9) 0.0120(8) -0.0007(8)
C15 0.0279(10) 0.0362(11) 0.0209(9) 0.0025(8) 0.0078(7) -0.0079(8)
C16 0.0186(8) 0.0215(8) 0.0193(8) 0.0005(7) 0.0007(6) 0.0053(6)
C17 0.0253(9) 0.0286(10) 0.0250(9) -0.0031(8) -0.0074(7) 0.0060(7)
C18 0.0259(9) 0.0207(9) 0.0371(11) 0.0045(8) -0.0028(8) 0.0052(7)
C19 0.0236(9) 0.0468(12) 0.0384(11) -0.0201(10) 0.0164(8) -0.0089(9)
C20 0.032(4) 0.050(5) 0.064(6) -0.017(4) 0.030(4) -0.018(4)
C21 0.042(6) 0.034(5) 0.048(7) -0.016(4) 0.016(4) 0.006(3)
C20A 0.041(5) 0.036(5) 0.060(8) -0.013(5) 0.029(5) -0.006(3)
C21A 0.016(5) 0.039(6) 0.035(6) -0.005(4) 0.008(4) -0.003(3)
C22 0.0699(16) 0.0447(13) 0.0193(10) 0.0034(9) 0.0202(10) 0.0162(12)
C23 0.045(7) 0.054(5) 0.036(5) 0.014(4) 0.000(5) -0.018(5)
C24 0.065(8) 0.041(8) 0.016(5) -0.001(5) 0.003(6) 0.014(5)
C23A 0.138(9) 0.052(3) 0.046(4) 0.026(3) 0.038(5) 0.018(5)
C24A 0.039(3) 0.049(4) 0.017(2) -0.001(3) -0.0013(19) 0.015(2)
C50 0.0194(8) 0.0239(8) 0.0145(7) 0.0005(6) 0.0038(6) -0.0022(6)
C51 0.0196(8) 0.0325(10) 0.0219(9) 0.0039(7) 0.0002(7) 0.0006(7)
C52 0.0357(10) 0.0250(9) 0.0210(9) -0.0033(7) 0.0022(8) -0.0035(8)
C53 0.0193(8) 0.0311(9) 0.0144(7) -0.0001(7) 0.0050(6) -0.0028(7)
C54 0.0234(10) 0.0604(15) 0.0364(11) 0.0047(11) 0.0124(9) 0.0055(9)
C55 0.0361(11) 0.0357(11) 0.0229(9) 0.0046(8) 0.0046(8) -0.0124(9)
C56 0.0218(8) 0.0267(9) 0.0220(8) -0.0021(7) 0.0040(7) -0.0013(7)
C57 0.0302(10) 0.0399(12) 0.0290(10) 0.0087(9) 0.0080(8) 0.0001(9)
C58 0.0163(8) 0.0385(11) 0.0419(11) 0.0028(9) 0.0064(8) -0.0002(8)
C59 0.0181(8) 0.0268(9) 0.0204(8) 0.0016(7) 0.0015(6) 0.0047(7)
C60 0.0334(10) 0.0286(10) 0.0203(9) 0.0016(7) 0.0059(8) -0.0024(8)
C61 0.0306(10) 0.0480(13) 0.0200(9) 0.0008(8) -0.0029(8) -0.0078(9)
C62 0.0192(8) 0.0177(8) 0.0331(10) 0.0024(7) 0.0043(7) 0.0036(6)
C63 0.0251(9) 0.0280(10) 0.0375(11) -0.0008(8) -0.0073(8) 0.0069(8)
C64 0.0396(12) 0.0402(12) 0.0365(11) 0.0053(9) 0.0163(9) 0.0199(9)
C65 0.0229(9) 0.0176(9) 0.0381(10) 0.0043(8) 0.0009(8) -0.0012(7)
C66 0.0302(10) 0.0249(10) 0.0444(12) -0.0045(9) -0.0058(9) -0.0039(8)
C67 0.0346(12) 0.0526(14) 0.0508(14) 0.0267(12) 0.0018(10) -0.0146(10)
C68 0.0181(8) 0.0215(8) 0.0231(8) 0.0007(7) 0.0035(7) 0.0019(6)
C69 0.0264(10) 0.0389(11) 0.0275(10) 0.0039(8) 0.0092(8) 0.0013(8)
C70 0.0209(9) 0.0285(10) 0.0356(10) -0.0021(8) 0.0001(8) -0.0038(7)
C71 0.0192(8) 0.0194(8) 0.0190(8) -0.0010(6) -0.0006(6) 0.0043(6)
C72 0.0255(9) 0.0281(10) 0.0328(10) -0.0013(8) 0.0009(8) 0.0125(8)
C73 0.0267(9) 0.0205(9) 0.0286(9) 0.0031(7) 0.0001(7) 0.0022(7)
N1 0.0124(6) 0.0158(7) 0.0192(7) 0.0026(5) 0.0006(5) -0.0007(5)
N2 0.0187(7) 0.0136(7) 0.0221(7) 0.0014(5) -0.0003(5) 0.0007(5)
N3 0.0124(6) 0.0196(7) 0.0148(6) 0.0002(5) 0.0022(5) 0.0015(5)
N4 0.0315(8) 0.0272(9) 0.0227(8) -0.0025(6) 0.0136(7) 0.0005(6)
N5 0.0161(6) 0.0198(7) 0.0164(6) -0.0007(5) 0.0034(5) -0.0005(5)
N6 0.0147(6) 0.0195(7) 0.0178(7) 0.0002(5) 0.0016(5) 0.0019(5)
N7 0.0157(7) 0.0163(7) 0.0209(7) 0.0021(5) 0.0019(5) 0.0016(5)
N8 0.0159(6) 0.0166(7) 0.0178(7) 0.0002(5) 0.0013(5) 0.0026(5)
O1 0.0276(6) 0.0214(6) 0.0185(6) -0.0033(5) -0.0012(5) 0.0062(5)
O2 0.0176(6) 0.0265(7) 0.0282(6) -0.0105(5) 0.0080(5) -0.0033(5)
Li1 0.0157(13) 0.0212(14) 0.0210(14) -0.0039(11) 0.0018(11) 0.0012(11)
Li3 0.0231(14) 0.0220(15) 0.0231(14) -0.0055(12) 0.0013(11) 0.0031(11)
Ce1 0.01193(5) 0.01243(5) 0.01457(5) -0.00085(3) 0.00299(3) 0.00081(3)
Ce2 0.01504(5) 0.01427(5) 0.01193(5) -0.00076(3) 0.00297(3) 0.00234(3)

loop_
_atom_type_symbol
_atom_type_description
_atom_type_scat_dispersion_real
_atom_type_scat_dispersion_imag
_atom_type_scat_source
C C 0.0033 0.0016 'International Tables Vol C Tables 4.2.6.8 and 6.1.1.4'
H H 0.0000 0.0000 'International Tables Vol C Tables 4.2.6.8 and 6.1.1.4'
N N 0.0061 0.0033 'International Tables Vol C Tables 4.2.6.8 and 6.1.1.4'
O O 0.0106 0.0060 'International Tables Vol C Tables 4.2.6.8 and 6.1.1.4'
Li Li -0.0003 0.0001 'International Tables Vol C Tables 4.2.6.8 and 6.1.1.4'
Ce Ce -0.2486 2.6331 'International Tables Vol C Tables 4.2.6.8 and 6.1.1.4'

loop_
_geom_angle_atom_site_label_1
_geom_angle_atom_site_label_2
_geom_angle_atom_site_label_3
_geom_angle
N1 C1 C3 115.21(15)
N1 C1 C2 115.61(15)
C3 C1 C2 109.99(15)
N1 C1 Ce1 53.46(7)
C3 C1 Ce1 131.10(12)
C2 C1 Ce1 117.29(12)
N1 C1 H1 104.9
C3 C1 H1 104.9
C2 C1 H1 104.9
Ce1 C1 H1 52.1
C1 C2 H2A 109.5
C1 C2 H2B 109.5
H2A C2 H2B 109.5
C1 C2 H2C 109.5
H2A C2 H2C 109.5
H2B C2 H2C 109.5
C1 C3 H3A 109.5
C1 C3 H3B 109.5
H3A C3 H3B 109.5
C1 C3 H3C 109.5
H3A C3 H3C 109.5
H3B C3 H3C 109.5
N1 C4 C6 108.16(13)
N1 C4 C5 114.39(14)
C6 C4 C5 109.18(15)
N1 C4 H4 108.3
C6 C4 H4 108.3
C5 C4 H4 108.3
O1 C01 C02 106.41(16)
O1 C01 C02A 96.8(6)
O1 C01 H01A 110.4
C02 C01 H01A 110.4
O1 C01 H01B 110.4
C02 C01 H01B 110.4
H01A C01 H01B 108.6
C03 C02 C01 102.73(19)
C03 C02 H02A 111.2
C01 C02 H02A 111.2
C03 C02 H02B 111.2
C01 C02 H02B 111.2
H02A C02 H02B 109.1
C03 C02A C01 106.1(11)
C03 C02A H02C 110.5
C01 C02A H02C 110.5
C03 C02A H02D 110.5
C01 C02A H02D 110.5
H02C C02A H02D 108.7
C02A C03 C04 113.2(7)
C02 C03 C04 102.18(18)
C02 C03 H03A 111.3
C04 C03 H03A 111.3
C02 C03 H03B 111.3
C04 C03 H03B 111.3
H03A C03 H03B 109.2
O1 C04 C03 104.05(16)
O1 C04 H04A 110.9
C03 C04 H04A 110.9
O1 C04 H04B 110.9
C03 C04 H04B 110.9
H04A C04 H04B 109.0
O2 C05 C06 106.65(16)
O2 C05 H05A 110.4
C06 C05 H05A 110.4
O2 C05 H05B 110.4
C06 C05 H05B 110.4
H05A C05 H05B 108.6
C4 C5 H5A 109.5
C4 C5 H5B 109.5
H5A C5 H5B 109.5
C4 C5 H5C 109.5
H5A C5 H5C 109.5
H5B C5 H5C 109.5
C05 C06 C07 103.74(16)
C05 C06 H06A 111.0
C07 C06 H06A 111.0
C05 C06 H06B 111.0
C07 C06 H06B 111.0
H06A C06 H06B 109.0
C4 C6 H6A 109.5
C4 C6 H6B 109.5
H6A C6 H6B 109.5
C4 C6 H6C 109.5
H6A C6 H6C 109.5
H6B C6 H6C 109.5
C08 C07 C06 101.54(17)
C08 C07 H07A 111.5
C06 C07 H07A 111.5
C08 C07 H07B 111.5
C06 C07 H07B 111.5
H07A C07 H07B 109.3
N2 C7 C8 113.67(14)
N2 C7 C9 114.50(15)
C8 C7 C9 110.28(14)
N2 C7 Ce1 48.08(7)
C8 C7 Ce1 117.96(11)
C9 C7 Ce1 131.62(12)
N2 C7 H7 105.9
C8 C7 H7 105.9
C9 C7 H7 105.9
Ce1 C7 H7 58.3
O2 C08 C07 105.87(16)
O2 C08 H08A 110.6
C07 C08 H08A 110.6
O2 C08 H08B 110.6
C07 C08 H08B 110.6
H08A C08 H08B 108.7
C7 C8 H8A 109.5
C7 C8 H8B 109.5
H8A C8 H8B 109.5
C7 C8 H8C 109.5
H8A C8 H8C 109.5
H8B C8 H8C 109.5
C7 C9 H9A 109.5
C7 C9 H9B 109.5
H9A C9 H9B 109.5
C7 C9 H9C 109.5
H9A C9 H9C 109.5
H9B C9 H9C 109.5
N2 C10 C11 112.04(14)
N2 C10 C12 110.51(14)
C11 C10 C12 110.07(15)
N2 C10 H10 108.0
C11 C10 H10 108.0
C12 C10 H10 108.0
C10 C11 H11A 109.5
C10 C11 H11B 109.5
H11A C11 H11B 109.5
C10 C11 H11C 109.5
H11A C11 H11C 109.5
H11B C11 H11C 109.5
C10 C12 H12A 109.5
C10 C12 H12B 109.5
H12A C12 H12B 109.5
C10 C12 H12C 109.5
H12A C12 H12C 109.5
H12B C12 H12C 109.5
N3 C13 C15 108.02(13)
N3 C13 C14 114.99(15)
C15 C13 C14 108.97(15)
N3 C13 H13 108.2
C15 C13 H13 108.2
C14 C13 H13 108.2
C13 C14 H14A 109.5
C13 C14 H14B 109.5
H14A C14 H14B 109.5
C13 C14 H14C 109.5
H14A C14 H14C 109.5
H14B C14 H14C 109.5
C13 C15 H15A 109.5
C13 C15 H15B 109.5
H15A C15 H15B 109.5
C13 C15 H15C 109.5
H15A C15 H15C 109.5
H15B C15 H15C 109.5
N3 C16 C17 115.98(14)
N3 C16 C18 114.60(14)
C17 C16 C18 110.16(14)
N3 C16 Ce1 53.00(7)
C17 C16 Ce1 113.27(11)
C18 C16 Ce1 135.27(11)
N3 C16 H16 104.9
C17 C16 H16 104.9
C18 C16 H16 104.9
Ce1 C16 H16 53.8
C16 C17 H17A 109.5
C16 C17 H17B 109.5
H17A C17 H17B 109.5
C16 C17 H17C 109.5
H17A C17 H17C 109.5
H17B C17 H17C 109.5
C16 C18 H18A 109.5
C16 C18 H18B 109.5
H18A C18 H18B 109.5
C16 C18 H18C 109.5
H18A C18 H18C 109.5
H18B C18 H18C 109.5
N4 C19 C21A 114.7(7)
N4 C19 C20A 124.5(8)
C21A C19 C20A 106.6(10)
N4 C19 C21 115.0(7)
N4 C19 C20 108.0(8)
C21 C19 C20 112.1(10)
N4 C19 Ce1 48.67(9)
C21A C19 Ce1 125.8(9)
C20A C19 Ce1 125.0(7)
C21 C19 Ce1 122.0(8)
C20 C19 Ce1 125.8(5)
N4 C19 H19 107.1
C21 C19 H19 107.1
C20 C19 H19 107.1
Ce1 C19 H19 58.8
C19 C20 H20A 109.5
C19 C20 H20B 109.5
H20A C20 H20B 109.5
C19 C20 H20C 109.5
H20A C20 H20C 109.5
H20B C20 H20C 109.5
C19 C21 H21A 109.5
C19 C21 H21B 109.5
H21A C21 H21B 109.5
C19 C21 H21C 109.5
H21A C21 H21C 109.5
H21B C21 H21C 109.5
C19 C20A H20D 109.5
C19 C20A H20E 109.5
H20D C20A H20E 109.5
C19 C20A H20F 109.5
H20D C20A H20F 109.5
H20E C20A H20F 109.5
C19 C21A H21D 109.5
C19 C21A H21E 109.5
H21D C21A H21E 109.5
C19 C21A H21F 109.5
H21D C21A H21F 109.5
H21E C21A H21F 109.5
C24 C22 N4 118.6(12)
C24 C22 C23 87.8(15)
N4 C22 C23 120.1(8)
N4 C22 C23A 108.2(7)
N4 C22 C24A 108.1(4)
C23A C22 C24A 118.8(11)
C24 C22 H22 109.5
N4 C22 H22 109.5
C23 C22 H22 109.5
C22 C23 H23A 109.5
C22 C23 H23B 109.5
H23A C23 H23B 109.5
C22 C23 H23C 109.5
H23A C23 H23C 109.5
H23B C23 H23C 109.5
C22 C24 H24A 109.5
C22 C24 H24B 109.5
H24A C24 H24B 109.5
C22 C24 H24C 109.4
H24A C24 H24C 109.5
H24B C24 H24C 109.5
C22 C23A H23D 109.5
C22 C23A H23E 109.4
H23D C23A H23E 109.5
C22 C23A H23F 109.5
H23D C23A H23F 109.5
H23E C23A H23F 109.5
C22 C24A H24D 109.5
C22 C24A H24E 109.5
H24D C24A H24E 109.5
C22 C24A H24F 109.5
H24D C24A H24F 109.5
H24E C24A H24F 109.5
N5 C50 C52 114.37(14)
N5 C50 C51 114.22(14)
C52 C50 C51 110.41(14)
N5 C50 Ce2 49.59(7)
C52 C50 Ce2 119.66(11)
C51 C50 Ce2 129.55(11)
N5 C50 H50 105.6
C52 C50 H50 105.6
C51 C50 H50 105.6
Ce2 C50 H50 56.4
C50 C51 H51A 109.5
C50 C51 H51B 109.5
H51A C51 H51B 109.5
C50 C51 H51C 109.5
H51A C51 H51C 109.5
H51B C51 H51C 109.5
C50 C52 H52A 109.5
C50 C52 H52B 109.5
H52A C52 H52B 109.5
C50 C52 H52C 109.5
H52A C52 H52C 109.5
H52B C52 H52C 109.5
N5 C53 C54 110.53(14)
N5 C53 C55 113.45(14)
C54 C53 C55 109.44(16)
N5 C53 H53 107.7
C54 C53 H53 107.7
C55 C53 H53 107.7
C53 C54 H54A 109.5
C53 C54 H54B 109.5
H54A C54 H54B 109.5
C53 C54 H54C 109.5
H54A C54 H54C 109.5
H54B C54 H54C 109.5
C53 C55 H55A 109.5
C53 C55 H55B 109.5
H55A C55 H55B 109.5
C53 C55 H55C 109.5
H55A C55 H55C 109.5
H55B C55 H55C 109.5
N6 C56 C57 110.03(14)
N6 C56 C58 114.52(15)
C57 C56 C58 110.30(15)
N6 C56 H56 107.2
C57 C56 H56 107.2
C58 C56 H56 107.2
C56 C57 H57A 109.5
C56 C57 H57B 109.5
H57A C57 H57B 109.5
C56 C57 H57C 109.5
H57A C57 H57C 109.5
H57B C57 H57C 109.5
C56 C58 H58A 109.5
C56 C58 H58B 109.5
H58A C58 H58B 109.5
C56 C58 H58C 109.5
H58A C58 H58C 109.5
H58B C58 H58C 109.5
N6 C59 C60 109.35(14)
N6 C59 C61 114.44(15)
C60 C59 C61 108.38(14)
N6 C59 H59 108.2
C60 C59 H59 108.2
C61 C59 H59 108.2
C59 C60 H60A 109.5
C59 C60 H60B 109.5
H60A C60 H60B 109.5
C59 C60 H60C 109.5
H60A C60 H60C 109.5
H60B C60 H60C 109.5
C59 C61 H61A 109.5
C59 C61 H61B 109.5
H61A C61 H61B 109.5
C59 C61 H61C 109.5
H61A C61 H61C 109.5
H61B C61 H61C 109.5
N7 C62 C63 116.11(15)
N7 C62 C64 113.99(16)
C63 C62 C64 109.13(15)
N7 C62 Ce2 48.45(7)
C63 C62 Ce2 131.51(12)
C64 C62 Ce2 119.02(12)
N7 C62 H62 105.6
C63 C62 H62 105.6
C64 C62 H62 105.6
Ce2 C62 H62 57.5
C62 C63 H63A 109.5
C62 C63 H63B 109.5
H63A C63 H63B 109.5
C62 C63 H63C 109.5
H63A C63 H63C 109.5
H63B C63 H63C 109.5
C62 C64 H64A 109.5
C62 C64 H64B 109.5
H64A C64 H64B 109.5
C62 C64 H64C 109.5
H64A C64 H64C 109.5
H64B C64 H64C 109.5
N7 C65 C66 110.57(15)
N7 C65 C67 112.76(16)
C66 C65 C67 108.91(16)
N7 C65 H65 108.2
C66 C65 H65 108.2
C67 C65 H65 108.2
C65 C66 H66A 109.5
C65 C66 H66B 109.5
H66A C66 H66B 109.5
C65 C66 H66C 109.5
H66A C66 H66C 109.5
H66B C66 H66C 109.5
C65 C67 H67A 109.5
C65 C67 H67B 109.5
H67A C67 H67B 109.5
C65 C67 H67C 109.5
H67A C67 H67C 109.5
H67B C67 H67C 109.5
N8 C68 C70 115.48(14)
N8 C68 C69 115.24(15)
C70 C68 C69 109.16(14)
N8 C68 Ce2 51.05(7)
C70 C68 Ce2 112.64(11)
C69 C68 Ce2 137.48(12)
N8 C68 H68 105.3
C70 C68 H68 105.3
C69 C68 H68 105.3
Ce2 C68 H68 56.3
C68 C69 H69A 109.5
C68 C69 H69B 109.5
H69A C69 H69B 109.5
C68 C69 H69C 109.5
H69A C69 H69C 109.5
H69B C69 H69C 109.5
C68 C70 H70A 109.5
C68 C70 H70B 109.5
H70A C70 H70B 109.5
C68 C70 H70C 109.5
H70A C70 H70C 109.5
H70B C70 H70C 109.5
N8 C71 C73 108.39(13)
N8 C71 C72 115.43(14)
C73 C71 C72 108.37(14)
N8 C71 H71 108.2
C73 C71 H71 108.2
C72 C71 H71 108.2
C71 C72 H72A 109.5
C71 C72 H72B 109.5
H72A C72 H72B 109.5
C71 C72 H72C 109.5
H72A C72 H72C 109.5
H72B C72 H72C 109.5
C71 C73 H73A 109.5
C71 C73 H73B 109.5
H73A C73 H73B 109.5
C71 C73 H73C 109.5
H73A C73 H73C 109.5
H73B C73 H73C 109.5
C1 N1 C4 115.92(13)
C1 N1 Li1 120.60(13)
C4 N1 Li1 106.55(13)
C1 N1 Ce1 97.58(9)
C4 N1 Ce1 128.71(10)
Li1 N1 Ce1 85.33(9)
C7 N2 C10 114.69(13)
C7 N2 Ce1 104.08(10)
C10 N2 Ce1 140.60(11)
C16 N3 C13 116.11(13)
C16 N3 Li1 122.26(13)
C13 N3 Li1 107.91(12)
C16 N3 Ce1 98.28(9)
C13 N3 Ce1 124.21(10)
Li1 N3 Ce1 85.30(9)
C22 N4 C19 115.73(17)
C22 N4 Ce1 140.89(14)
C19 N4 Ce1 103.23(12)
C50 N5 C53 113.00(13)
C50 N5 Ce2 101.70(9)
C53 N5 Ce2 145.09(11)
C59 N6 C56 110.72(13)
C59 N6 Li3 107.36(13)
C56 N6 Li3 119.82(13)
C59 N6 Ce2 119.02(10)
C56 N6 Ce2 114.12(10)
Li3 N6 Ce2 83.64(9)
C62 N7 C65 114.35(13)
C62 N7 Ce2 103.58(10)
C65 N7 Ce2 141.98(11)
C71 N8 C68 115.40(13)
C71 N8 Li3 108.98(13)
C68 N8 Li3 117.76(13)
C71 N8 Ce2 125.64(10)
C68 N8 Ce2 101.04(9)
Li3 N8 Ce2 85.20(9)
C04 O1 C01 108.70(14)
C04 O1 Li1 123.93(14)
C01 O1 Li1 127.29(14)
C05 O2 C08 108.65(14)
C05 O2 Li3 131.02(15)
C08 O2 Li3 118.60(14)
O1 Li1 N3 129.09(15)
O1 Li1 N1 125.82(15)
N3 Li1 N1 105.04(13)
O1 Li1 Ce1 173.87(14)
N3 Li1 Ce1 52.68(7)
N1 Li1 Ce1 52.55(7)
O2 Li3 N8 129.40(16)
O2 Li3 N6 123.90(16)
N8 Li3 N6 106.54(14)
O2 Li3 Ce2 173.09(15)
N8 Li3 Ce2 52.63(7)
N6 Li3 Ce2 54.03(7)
N2 Ce1 N4 107.89(5)
N2 Ce1 N1 120.99(5)
N4 Ce1 N1 111.60(5)
N2 Ce1 N3 108.25(5)
N4 Ce1 N3 123.50(5)
N1 Ce1 N3 84.01(4)
N2 Ce1 C1 93.02(5)
N4 Ce1 C1 119.43(5)
N1 Ce1 C1 28.95(4)
N3 Ce1 C1 100.32(5)
N2 Ce1 C19 100.13(6)
N4 Ce1 C19 28.09(6)
N1 Ce1 C19 95.12(5)
N3 Ce1 C19 147.37(6)
C1 Ce1 C19 93.80(5)
N2 Ce1 C7 27.84(5)
N4 Ce1 C7 96.70(5)
N1 Ce1 C7 146.31(5)
N3 Ce1 C7 95.63(5)
C1 Ce1 C7 120.19(5)
C19 Ce1 C7 102.43(5)
N2 Ce1 C16 120.75(5)
N4 Ce1 C16 94.91(5)
N1 Ce1 C16 97.66(4)
N3 Ce1 C16 28.72(4)
C1 Ce1 C16 122.01(5)
C19 Ce1 C16 120.64(6)
C7 Ce1 C16 97.72(5)
N2 Ce1 Li1 121.29(6)
N4 Ce1 Li1 130.83(6)
N1 Ce1 Li1 42.11(6)
N3 Ce1 Li1 42.03(6)
C1 Ce1 Li1 60.97(6)
C19 Ce1 Li1 130.62(6)
C7 Ce1 Li1 126.84(6)
C16 Ce1 Li1 61.24(6)
N5 Ce2 N7 107.10(5)
N5 Ce2 N8 108.29(5)
N7 Ce2 N8 122.45(5)
N5 Ce2 N6 125.30(5)
N7 Ce2 N6 109.31(5)
N8 Ce2 N6 84.41(4)
N5 Ce2 C50 28.71(4)
N7 Ce2 C50 94.86(5)
N8 Ce2 C50 95.16(4)
N6 Ce2 C50 151.66(4)
N5 Ce2 C62 100.18(5)
N7 Ce2 C62 27.97(5)
N8 Ce2 C62 146.33(5)
N6 Ce2 C62 93.71(5)
C50 Ce2 C62 101.68(5)
N5 Ce2 Li3 124.94(7)
N7 Ce2 Li3 127.91(7)
N8 Ce2 Li3 42.17(6)
N6 Ce2 Li3 42.33(6)
C50 Ce2 Li3 129.50(6)
C62 Ce2 Li3 128.77(7)
N5 Ce2 C68 120.13(5)
N7 Ce2 C68 94.62(5)
N8 Ce2 C68 27.91(4)
N6 Ce2 C68 96.04(4)
C50 Ce2 C68 96.53(4)
C62 Ce2 C68 120.14(5)
Li3 Ce2 C68 59.30(6)

loop_
_geom_bond_atom_site_label_1
_geom_bond_atom_site_label_2
_geom_bond_distance
C1 N1 1.468(2)
C1 C3 1.528(3)
C1 C2 1.533(2)
C1 Ce1 3.0051(17)
C1 H1 1.0000
C2 H2A 0.9800
C2 H2B 0.9800
C2 H2C 0.9800
C3 H3A 0.9800
C3 H3B 0.9800
C3 H3C 0.9800
C4 N1 1.468(2)
C4 C6 1.524(2)
C4 C5 1.536(3)
C4 H4 1.0000
C01 O1 1.449(2)
C01 C02 1.506(3)
C01 C02A 1.695(17)
C01 H01A 0.9900
C01 H01B 0.9900
C02 C03 1.497(4)
C02 H02A 0.9900
C02 H02B 0.9900
C02A C03 1.218(17)
C02A H02C 0.9900
C02A H02D 0.9900
C03 C04 1.509(3)
C03 H03A 0.9900
C03 H03B 0.9900
C04 O1 1.443(2)
C04 H04A 0.9900
C04 H04B 0.9900
C05 O2 1.444(2)
C05 C06 1.510(3)
C05 H05A 0.9900
C05 H05B 0.9900
C5 H5A 0.9800
C5 H5B 0.9800
C5 H5C 0.9800
C06 C07 1.517(3)
C06 H06A 0.9900
C06 H06B 0.9900
C6 H6A 0.9800
C6 H6B 0.9800
C6 H6C 0.9800
C07 C08 1.505(3)
C07 H07A 0.9900
C07 H07B 0.9900
C7 N2 1.453(2)
C7 C8 1.533(2)
C7 C9 1.541(2)
C7 Ce1 3.0173(16)
C7 H7 1.0000
C08 O2 1.447(2)
C08 H08A 0.9900
C08 H08B 0.9900
C8 H8A 0.9800
C8 H8B 0.9800
C8 H8C 0.9800
C9 H9A 0.9800
C9 H9B 0.9800
C9 H9C 0.9800
C10 N2 1.466(2)
C10 C11 1.528(3)
C10 C12 1.530(2)
C10 H10 1.0000
C11 H11A 0.9800
C11 H11B 0.9800
C11 H11C 0.9800
C12 H12A 0.9800
C12 H12B 0.9800
C12 H12C 0.9800
C13 N3 1.470(2)
C13 C15 1.528(3)
C13 C14 1.535(2)
C13 H13 1.0000
C14 H14A 0.9800
C14 H14B 0.9800
C14 H14C 0.9800
C15 H15A 0.9800
C15 H15B 0.9800
C15 H15C 0.9800
C16 N3 1.468(2)
C16 C17 1.532(2)
C16 C18 1.538(2)
C16 Ce1 3.0234(16)
C16 H16 1.0000
C17 H17A 0.9800
C17 H17B 0.9800
C17 H17C 0.9800
C18 H18A 0.9800
C18 H18B 0.9800
C18 H18C 0.9800
C19 N4 1.456(3)
C19 C21A 1.46(2)
C19 C20A 1.498(14)
C19 C21 1.60(2)
C19 C20 1.605(13)
C19 Ce1 3.0104(18)
C19 H19 1.0000
C20 H20A 0.9800
C20 H20B 0.9800
C20 H20C 0.9800
C21 H21A 0.9800
C21 H21B 0.9800
C21 H21C 0.9800
C20A H20D 0.9800
C20A H20E 0.9800
C20A H20F 0.9800
C21A H21D 0.9800
C21A H21E 0.9800
C21A H21F 0.9800
C22 C24 1.26(3)
C22 N4 1.456(3)
C22 C23 1.51(2)
C22 C23A 1.576(10)
C22 C24A 1.620(11)
C22 H22 1.0000
C23 H23A 0.9800
C23 H23B 0.9800
C23 H23C 0.9800
C24 H24A 0.9800
C24 H24B 0.9800
C24 H24C 0.9800
C23A H23D 0.9800
C23A H23E 0.9800
C23A H23F 0.9800
C24A H24D 0.9800
C24A H24E 0.9800
C24A H24F 0.9800
C50 N5 1.466(2)
C50 C52 1.532(2)
C50 C51 1.538(2)
C50 Ce2 2.9879(16)
C50 H50 1.0000
C51 H51A 0.9800
C51 H51B 0.9800
C51 H51C 0.9800
C52 H52A 0.9800
C52 H52B 0.9800
C52 H52C 0.9800
C53 N5 1.471(2)
C53 C54 1.524(3)
C53 C55 1.533(3)
C53 H53 1.0000
C54 H54A 0.9800
C54 H54B 0.9800
C54 H54C 0.9800
C55 H55A 0.9800
C55 H55B 0.9800
C55 H55C 0.9800
C56 N6 1.475(2)
C56 C57 1.510(3)
C56 C58 1.521(2)
C56 H56 1.0000
C57 H57A 0.9800
C57 H57B 0.9800
C57 H57C 0.9800
C58 H58A 0.9800
C58 H58B 0.9800
C58 H58C 0.9800
C59 N6 1.470(2)
C59 C60 1.526(2)
C59 C61 1.534(3)
C59 H59 1.0000
C60 H60A 0.9800
C60 H60B 0.9800
C60 H60C 0.9800
C61 H61A 0.9800
C61 H61B 0.9800
C61 H61C 0.9800
C62 N7 1.458(2)
C62 C63 1.535(2)
C62 C64 1.537(3)
C62 Ce2 3.0215(17)
C62 H62 1.0000
C63 H63A 0.9800
C63 H63B 0.9800
C63 H63C 0.9800
C64 H64A 0.9800
C64 H64B 0.9800
C64 H64C 0.9800
C65 N7 1.465(2)
C65 C66 1.524(3)
C65 C67 1.534(3)
C65 H65 1.0000
C66 H66A 0.9800
C66 H66B 0.9800
C66 H66C 0.9800
C67 H67A 0.9800
C67 H67B 0.9800
C67 H67C 0.9800
C68 N8 1.474(2)
C68 C70 1.537(2)
C68 C69 1.540(2)
C68 Ce2 3.0901(16)
C68 H68 1.0000
C69 H69A 0.9800
C69 H69B 0.9800
C69 H69C 0.9800
C70 H70A 0.9800
C70 H70B 0.9800
C70 H70C 0.9800
C71 N8 1.472(2)
C71 C73 1.529(2)
C71 C72 1.538(2)
C71 H71 1.0000
C72 H72A 0.9800
C72 H72B 0.9800
C72 H72C 0.9800
C73 H73A 0.9800
C73 H73B 0.9800
C73 H73C 0.9800
N1 Li1 2.057(3)
N1 Ce1 2.4358(13)
N2 Ce1 2.3147(13)
N3 Li1 2.054(3)
N3 Ce1 2.4400(13)
N4 Ce1 2.3223(16)
N5 Ce2 2.3235(13)
N6 Li3 2.080(3)
N6 Ce2 2.5001(14)
N7 Ce2 2.3262(14)
N8 Li3 2.068(3)
N8 Ce2 2.4486(13)
O1 Li1 1.924(3)
O2 Li3 1.930(3)
Li1 Ce1 3.058(3)
Li3 Ce2 3.070(3)
